data_2200178
loop_
_publ_author_name
'Bolte, Michael'
'Degen, Alexander'
'R\"uhl, Stephan'

_publ_section_title
;Redetermination of
 3,3,6,6-tetramethyl-4a-hydroxy-9-(<i>ortho</i>-methoxyphenyl)-2,3,4,4a,5,6,7,8,9,9a-decahydro-1<i>H</i>-xanthene-1,8-dione
 at 173K
;
_journal_issue 2
_journal_name_full 'Acta Crystallographica Section E'
_journal_page_first o172
_journal_page_last o173
_journal_paper_doi 10.1107/S160053680100160X
_journal_volume 57
_journal_year 2001
_chemical_formula_moiety 'C24 H30 O5'
_chemical_formula_sum 'C24 H30 O5'
_chemical_formula_weight 398.48
_chemical_name_systematic
;
?
;
_space_group_IT_number 15
_symmetry_cell_setting monoclinic
_symmetry_space_group_name_Hall '-C 2yc'
_symmetry_space_group_name_H-M 'C 1 2/c 1'
_audit_creation_method SHELXL-97
_cell_angle_alpha 90.00
_cell_angle_beta 128.820(10)
_cell_angle_gamma 90.00
_cell_formula_units_Z 8
_cell_length_a 33.845(4)
_cell_length_b 7.2140(10)
_cell_length_c 22.605(3)
_cell_measurement_reflns_used 7436
_cell_measurement_temperature 173(2)
_cell_measurement_theta_max 25
_cell_measurement_theta_min 0
_cell_volume 4300.1(11)
_computing_cell_refinement SMART
_computing_data_collection 'SMART (Siemens, 1995)'
_computing_data_reduction 'SAINT (Siemens, 1995)'
_computing_molecular_graphics 'XP in SHELXTL-Plus (Sheldrick, 1991)'
_computing_structure_refinement 'SHELXL97 (Sheldrick, 1997)'
_computing_structure_solution 'SHELXS97 (Sheldrick, 1990)'
_diffrn_ambient_temperature 173(2)
_diffrn_measured_fraction_theta_full 1.000
_diffrn_measured_fraction_theta_max 1.000
_diffrn_measurement_device_type 'Siemens CCD three-circle'
_diffrn_measurement_method \w
_diffrn_radiation_monochromator graphite
_diffrn_radiation_source 'fine-focus sealed tube'
_diffrn_radiation_type MoK\a
_diffrn_radiation_wavelength .71073
_diffrn_reflns_av_R_equivalents .0240
_diffrn_reflns_av_sigmaI/netI .0134
_diffrn_reflns_limit_h_max 43
_diffrn_reflns_limit_h_min -43
_diffrn_reflns_limit_k_max 9
_diffrn_reflns_limit_k_min -9
_diffrn_reflns_limit_l_max 28
_diffrn_reflns_limit_l_min -28
_diffrn_reflns_number 39326
_diffrn_reflns_theta_full 27.10
_diffrn_reflns_theta_max 27.10
_diffrn_reflns_theta_min 1.54
_diffrn_standards_decay_% 0
_diffrn_standards_interval_time 1500
_diffrn_standards_number 623
_exptl_absorpt_coefficient_mu .085
_exptl_absorpt_correction_T_max .959
_exptl_absorpt_correction_T_min .951
_exptl_absorpt_correction_type empirical
_exptl_absorpt_process_details '(SADABS; Sheldrick, 1996)'
_exptl_crystal_colour colourless
_exptl_crystal_density_diffrn 1.231
_exptl_crystal_density_method 'not measured'
_exptl_crystal_description block
_exptl_crystal_F_000 1712
_exptl_crystal_size_max .60
_exptl_crystal_size_mid .50
_exptl_crystal_size_min .50
_refine_diff_density_max .336
_refine_diff_density_min -.232
_refine_ls_extinction_method none
_refine_ls_goodness_of_fit_ref 1.039
_refine_ls_hydrogen_treatment mixed
_refine_ls_matrix_type full
_refine_ls_number_parameters 264
_refine_ls_number_reflns 4750
_refine_ls_number_restraints 0
_refine_ls_restrained_S_all 1.039
_refine_ls_R_factor_all .0470
_refine_ls_R_factor_gt .0407
_refine_ls_shift/su_max <0.001
_refine_ls_shift/su_mean .000
_refine_ls_structure_factor_coef Fsqd
_refine_ls_weighting_details 'calc w = 1/[\s^2^(Fo^2^)+(0.0558P)^2^+3.6403P] where P = (Fo^2^+2Fc^2^)/3'
_refine_ls_weighting_scheme calc
_refine_ls_wR_factor_ref .1110
_reflns_number_gt 4193
_reflns_number_total 4750
_reflns_threshold_expression I>2\ss(I)
_cod_data_source_file na6041.cif
_cod_data_source_block rd8
_cod_depositor_comments
;
The following automatic conversions were performed:
'_symmetry_cell_setting' value 'Monoclinic' changed to 'monoclinic'
according to '/home/saulius/struct/CIF-dictionaries/cif_core.dic'
dictionary named 'cif_core.dic' version 2.4.1 from 2010-06-29.

Automatic conversion script
Id: cif_fix_enum 1527 2010-12-29 10:47:43Z saulius 

The following automatic conversions were performed:

'_symmetry_cell_setting' value 'Monoclinic' changed to 'monoclinic'
according to /home/saulius/struct/CIF-dictionaries/cif_core.dic
dictionary named 'cif_core.dic' version 2.4.1 from 2010-06-29.

Automatic conversion script
Id: cif_fix_values 1715 2011-07-08 13:25:40Z adriana 
;
_cod_original_cell_volume 4300.1(10)
_cod_original_sg_symbol_H-M 'C 2/c'
_cod_database_code 2200178

loop_
_symmetry_equiv_pos_as_xyz
'x, y, z'
'-x, y, -z+1/2'
'x+1/2, y+1/2, z'
'-x+1/2, y+1/2, -z+1/2'
'-x, -y, -z'
'x, -y, z-1/2'
'-x+1/2, -y+1/2, -z'
'x+1/2, -y+1/2, z-1/2'

loop_
_atom_site_label
_atom_site_fract_x
_atom_site_fract_y
_atom_site_fract_z
_atom_site_U_iso_or_equiv
_atom_site_adp_type
_atom_site_calc_flag
_atom_site_refinement_flags
_atom_site_occupancy
_atom_site_disorder_assembly
_atom_site_disorder_group
_atom_site_type_symbol
C1 .12122(4) .66923(16) .04378(6) .0188(2) Uani d . 1 . . C
H1 .1138 .7884 .0159 .023 Uiso calc R 1 . . H
C11 .17833(4) .65689(16) .10174(6) .0200(2) Uani d . 1 . . C
C12 .20475(4) .51162(17) .10450(6) .0201(2) Uani d . 1 . . C
O12 .18343(3) .35659(12) .06152(5) .02137(19) Uani d . 1 . . O
C13 .26153(4) .50279(18) .15320(7) .0246(3) Uani d . 1 . . C
H13A .2708 .4369 .1251 .030 Uiso calc R 1 . . H
H13B .2749 .4301 .1995 .030 Uiso calc R 1 . . H
C14 .28656(5) .69446(19) .17659(7) .0263(3) Uani d . 1 . . C
C17 .27656(6) .7943(2) .10856(9) .0406(4) Uani d . 1 . . C
H17A .2928 .9164 .1245 .061 Uiso calc R 1 . . H
H17B .2399 .8095 .0686 .061 Uiso calc R 1 . . H
H17C .2905 .7210 .0890 .061 Uiso calc R 1 . . H
C18 .34396(5) .6714(2) .23959(9) .0366(3) Uani d . 1 . . C
H18A .3602 .7936 .2548 .055 Uiso calc R 1 . . H
H18B .3580 .5959 .2207 .055 Uiso calc R 1 . . H
H18C .3503 .6100 .2835 .055 Uiso calc R 1 . . H
C15 .26359(5) .80402(19) .20666(8) .0281(3) Uani d . 1 . . C
H15A .2730 .7429 .2531 .034 Uiso calc R 1 . . H
H15B .2782 .9304 .2207 .034 Uiso calc R 1 . . H
C16 .20637(4) .81829(17) .14927(7) .0212(2) Uani d . 1 . . C
O16 .18464(3) .96186(12) .14399(5) .0268(2) Uani d . 1 . . O
C21 .10176(4) .51451(16) -.01524(6) .0193(2) Uani d . 1 . . C
H21 .0649 .4953 -.0414 .023 Uiso calc R 1 . . H
C22 .12931(4) .32929(16) .02023(6) .0187(2) Uani d . 1 . . C
O22 .12165(3) .27385(12) .07151(5) .02163(19) Uani d . 1 . . O
H22 .1380 .1760 .0934 .026 Uiso calc R 1 . . H
C23 .11263(5) .17950(17) -.03909(7) .0216(2) Uani d . 1 . . C
H23A .0783 .1374 -.0598 .026 Uiso calc R 1 . . H
H23B .1358 .0723 -.0129 .026 Uiso calc R 1 . . H
C24 .11117(5) .23308(18) -.10672(7) .0256(3) Uani d . 1 . . C
C27 .16458(6) .2393(2) -.08351(9) .0346(3) Uani d . 1 . . C
H27A .1850 .3319 -.0434 .052 Uiso calc R 1 . . H
H27B .1623 .2727 -.1276 .052 Uiso calc R 1 . . H
H27C .1806 .1172 -.0647 .052 Uiso calc R 1 . . H
C28 .07951(6) .0878(2) -.16954(8) .0363(3) Uani d . 1 . . C
H28A .0453 .0831 -.1847 .054 Uiso calc R 1 . . H
H28B .0956 -.0340 -.1506 .054 Uiso calc R 1 . . H
H28C .0774 .1216 -.2135 .054 Uiso calc R 1 . . H
C25 .08516(5) .42429(19) -.13828(7) .0297(3) Uani d . 1 . . C
H25A .0895 .4683 -.1754 .036 Uiso calc R 1 . . H
H25B .0484 .4115 -.1651 .036 Uiso calc R 1 . . H
C26 .10745(5) .56471(18) -.07526(7) .0243(3) Uani d . 1 . . C
O26 .12935(4) .70318(14) -.07108(6) .0354(2) Uani d . 1 . . O
C31 .09319(4) .67912(16) .07631(7) .0200(2) Uani d . 1 . . C
C32 .04118(4) .72515(17) .02731(7) .0223(2) Uani d . 1 . . C
O321 .02079(3) .75913(13) -.04656(5) .0274(2) Uani d . 1 . . O
C321 -.03313(5) .7844(2) -.10058(8) .0314(3) Uani d . 1 . . C
H32A -.0432 .7984 -.1515 .047 Uiso calc R 1 . . H
H32B -.0428 .8958 -.0875 .047 Uiso calc R 1 . . H
H32C -.0502 .6762 -.0996 .047 Uiso calc R 1 . . H
C33 .01372(5) .73613(18) .05401(8) .0274(3) Uani d . 1 . . C
H33 -.0215 .7629 .0201 .033 Uiso calc R 1 . . H
C34 .03847(5) .7076(2) .13078(8) .0304(3) Uani d . 1 . . C
H34 .0200 .7164 .1494 .036 Uiso calc R 1 . . H
C35 .08967(5) .66640(19) .18022(8) .0290(3) Uani d . 1 . . C
H35 .1065 .6485 .2327 .035 Uiso calc R 1 . . H
C36 .11644(5) .65137(17) .15230(7) .0242(3) Uani d . 1 . . C
H36 .1515 .6213 .1863 .029 Uiso calc R 1 . . H

loop_
_atom_site_aniso_label
_atom_site_aniso_U_11
_atom_site_aniso_U_22
_atom_site_aniso_U_33
_atom_site_aniso_U_12
_atom_site_aniso_U_13
_atom_site_aniso_U_23
C1 .0164(5) .0183(5) .0206(5) .0020(4) .0110(5) .0019(4)
C11 .0173(5) .0219(6) .0210(5) .0005(4) .0122(5) .0015(4)
C12 .0186(5) .0227(6) .0195(5) -.0002(4) .0121(5) .0007(4)
O12 .0167(4) .0210(4) .0254(4) .0014(3) .0128(4) -.0011(3)
C13 .0171(5) .0272(6) .0279(6) .0026(5) .0133(5) -.0009(5)
C14 .0180(6) .0301(7) .0296(6) -.0024(5) .0143(5) -.0038(5)
C17 .0353(8) .0478(9) .0471(9) -.0042(7) .0299(7) .0063(7)
C18 .0181(6) .0434(8) .0398(8) -.0029(6) .0140(6) -.0114(6)
C15 .0185(6) .0304(7) .0277(6) -.0010(5) .0108(5) -.0071(5)
C16 .0203(6) .0230(6) .0212(5) .0003(5) .0134(5) .0009(5)
O16 .0254(4) .0223(4) .0286(5) .0029(3) .0149(4) -.0006(4)
C21 .0171(5) .0209(6) .0193(5) .0025(4) .0111(4) .0020(4)
C22 .0171(5) .0201(5) .0200(5) .0006(4) .0122(5) .0014(4)
O22 .0242(4) .0228(4) .0220(4) .0037(3) .0165(4) .0048(3)
C23 .0230(6) .0203(6) .0224(6) -.0008(4) .0147(5) -.0002(5)
C24 .0315(6) .0260(6) .0232(6) .0030(5) .0190(6) .0013(5)
C27 .0402(8) .0406(8) .0383(8) .0061(6) .0319(7) .0037(6)
C28 .0499(9) .0307(7) .0267(7) .0017(6) .0232(7) -.0021(6)
C25 .0389(7) .0296(7) .0233(6) .0061(6) .0208(6) .0042(5)
C26 .0272(6) .0233(6) .0245(6) .0084(5) .0171(5) .0076(5)
O26 .0504(6) .0276(5) .0419(6) .0003(4) .0355(5) .0055(4)
C31 .0186(5) .0175(5) .0251(6) .0000(4) .0142(5) -.0019(4)
C32 .0196(6) .0204(6) .0245(6) -.0003(4) .0127(5) -.0020(4)
O321 .0164(4) .0352(5) .0243(4) .0052(4) .0097(4) .0033(4)
C321 .0167(6) .0320(7) .0302(7) .0036(5) .0072(5) .0012(5)
C33 .0204(6) .0268(6) .0367(7) -.0003(5) .0187(6) -.0047(5)
C34 .0331(7) .0310(7) .0401(7) -.0035(5) .0292(6) -.0068(6)
C35 .0345(7) .0307(7) .0274(6) -.0024(5) .0220(6) -.0034(5)
C36 .0218(6) .0249(6) .0245(6) .0005(5) .0138(5) -.0001(5)

loop_
_atom_type_symbol
_atom_type_description
_atom_type_scat_dispersion_real
_atom_type_scat_dispersion_imag
_atom_type_scat_source
C C .0033 .0016 'International Tables Vol C Tables 4.2.6.8 and 6.1.1.4'
H H .0000 .0000 'International Tables Vol C Tables 4.2.6.8 and 6.1.1.4'
O O .0106 .0060 'International Tables Vol C Tables 4.2.6.8 and 6.1.1.4'

loop_
_geom_angle_atom_site_label_1
_geom_angle_atom_site_label_2
_geom_angle_atom_site_label_3
_geom_angle
C11 C1 C31 115.42(10)
C11 C1 C21 109.22(9)
C31 C1 C21 113.31(9)
C11 C1 H1 106.1
C31 C1 H1 106.1
C21 C1 H1 106.1
C12 C11 C16 118.53(10)
C12 C11 C1 122.30(11)
C16 C11 C1 118.61(10)
C11 C12 O12 124.51(10)
C11 C12 C13 124.84(11)
O12 C12 C13 110.61(10)
C12 O12 C22 117.48(9)
C12 C13 C14 113.03(10)
C12 C13 H13A 109.0
C14 C13 H13A 109.0
C12 C13 H13B 109.0
C14 C13 H13B 109.0
H13A C13 H13B 107.8
C17 C14 C13 110.59(11)
C17 C14 C15 110.37(12)
C13 C14 C15 107.07(10)
C17 C14 C18 109.68(12)
C13 C14 C18 109.06(11)
C15 C14 C18 110.03(11)
C14 C17 H17A 109.5
C14 C17 H17B 109.5
H17A C17 H17B 109.5
C14 C17 H17C 109.5
H17A C17 H17C 109.5
H17B C17 H17C 109.5
C14 C18 H18A 109.5
C14 C18 H18B 109.5
H18A C18 H18B 109.5
C14 C18 H18C 109.5
H18A C18 H18C 109.5
H18B C18 H18C 109.5
C16 C15 C14 112.73(10)
C16 C15 H15A 109.0
C14 C15 H15A 109.0
C16 C15 H15B 109.0
C14 C15 H15B 109.0
H15A C15 H15B 107.8
O16 C16 C11 121.72(11)
O16 C16 C15 120.35(11)
C11 C16 C15 117.93(10)
C26 C21 C1 112.02(10)
C26 C21 C22 107.24(9)
C1 C21 C22 112.91(9)
C26 C21 H21 108.2
C1 C21 H21 108.2
C22 C21 H21 108.2
O22 C22 O12 108.68(9)
O22 C22 C23 111.56(9)
O12 C22 C23 106.39(9)
O22 C22 C21 108.35(9)
O12 C22 C21 108.95(9)
C23 C22 C21 112.81(9)
C22 O22 H22 109.5
C22 C23 C24 117.11(10)
C22 C23 H23A 108.0
C24 C23 H23A 108.0
C22 C23 H23B 108.0
C24 C23 H23B 108.0
H23A C23 H23B 107.3
C28 C24 C27 109.02(11)
C28 C24 C23 108.36(11)
C27 C24 C23 111.60(11)
C28 C24 C25 108.44(11)
C27 C24 C25 109.82(11)
C23 C24 C25 109.53(10)
C24 C27 H27A 109.5
C24 C27 H27B 109.5
H27A C27 H27B 109.5
C24 C27 H27C 109.5
H27A C27 H27C 109.5
H27B C27 H27C 109.5
C24 C28 H28A 109.5
C24 C28 H28B 109.5
H28A C28 H28B 109.5
C24 C28 H28C 109.5
H28A C28 H28C 109.5
H28B C28 H28C 109.5
C26 C25 C24 111.08(10)
C26 C25 H25A 109.4
C24 C25 H25A 109.4
C26 C25 H25B 109.4
C24 C25 H25B 109.4
H25A C25 H25B 108.0
O26 C26 C25 123.11(12)
O26 C26 C21 122.51(12)
C25 C26 C21 114.35(11)
C36 C31 C32 117.85(11)
C36 C31 C1 123.42(10)
C32 C31 C1 118.70(10)
O321 C32 C33 123.70(11)
O321 C32 C31 115.20(10)
C33 C32 C31 121.10(12)
C32 O321 C321 117.35(10)
O321 C321 H32A 109.5
O321 C321 H32B 109.5
H32A C321 H32B 109.5
O321 C321 H32C 109.5
H32A C321 H32C 109.5
H32B C321 H32C 109.5
C34 C33 C32 119.28(12)
C34 C33 H33 120.4
C32 C33 H33 120.4
C35 C34 C33 120.67(12)
C35 C34 H34 119.7
C33 C34 H34 119.7
C34 C35 C36 119.41(12)
C34 C35 H35 120.3
C36 C35 H35 120.3
C31 C36 C35 121.66(12)
C31 C36 H36 119.2
C35 C36 H36 119.2

loop_
_geom_bond_atom_site_label_1
_geom_bond_atom_site_label_2
_geom_bond_site_symmetry_2
_geom_bond_distance
_geom_bond_publ_flag
C1 C11 . 1.5118(15) ?
C1 C31 . 1.5233(16) ?
C1 C21 . 1.5356(16) ?
C1 H1 . 1.0000 ?
C11 C12 . 1.3533(17) ?
C11 C16 . 1.4602(17) ?
C12 O12 . 1.3551(14) ?
C12 C13 . 1.5021(16) ?
O12 C22 . 1.4567(13) ?
C13 C14 . 1.5322(18) ?
C13 H13A . .9900 ?
C13 H13B . .9900 ?
C14 C17 . 1.531(2) ?
C14 C15 . 1.5342(18) ?
C14 C18 . 1.5366(18) ?
C17 H17A . .9800 ?
C17 H17B . .9800 ?
C17 H17C . .9800 ?
C18 H18A . .9800 ?
C18 H18B . .9800 ?
C18 H18C . .9800 ?
C15 C16 . 1.5145(16) ?
C15 H15A . .9900 ?
C15 H15B . .9900 ?
C16 O16 . 1.2322(15) ?
C21 C26 . 1.5284(16) ?
C21 C22 . 1.5363(16) ?
C21 H21 . 1.0000 ?
C22 O22 . 1.3956(14) ?
C22 C23 . 1.5281(16) ?
O22 H22 . .8400 ?
C23 C24 . 1.5474(17) ?
C23 H23A . .9900 ?
C23 H23B . .9900 ?
C24 C28 . 1.5346(19) ?
C24 C27 . 1.5347(19) ?
C24 C25 . 1.5490(18) ?
C27 H27A . .9800 ?
C27 H27B . .9800 ?
C27 H27C . .9800 ?
C28 H28A . .9800 ?
C28 H28B . .9800 ?
C28 H28C . .9800 ?
C25 C26 . 1.5091(19) ?
C25 H25A . .9900 ?
C25 H25B . .9900 ?
C26 O26 . 1.2118(16) ?
C31 C36 . 1.3840(17) ?
C31 C32 . 1.4111(16) ?
C32 O321 . 1.3712(15) ?
C32 C33 . 1.3918(17) ?
O321 C321 . 1.4356(15) ?
C321 H32A . .9800 ?
C321 H32B . .9800 ?
C321 H32C . .9800 ?
C33 C34 . 1.390(2) ?
C33 H33 . .9500 ?
C34 C35 . 1.382(2) ?
C34 H34 . .9500 ?
C35 C36 . 1.3957(18) ?
C35 H35 . .9500 ?
C36 H36 . .9500 ?

loop_
_geom_hbond_atom_site_label_D
_geom_hbond_atom_site_label_H
_geom_hbond_atom_site_label_A
_geom_hbond_site_symmetry_A
_geom_hbond_distance_DH
_geom_hbond_distance_HA
_geom_hbond_distance_DA
_geom_hbond_angle_DHA
O22 H22 O16 1_545 .84 1.98 2.8140(10) 171

loop_
_geom_torsion_atom_site_label_1
_geom_torsion_atom_site_label_2
_geom_torsion_atom_site_label_3
_geom_torsion_atom_site_label_4
_geom_torsion
C31 C1 C11 C12 119.68(12)
C21 C1 C11 C12 -9.34(15)
C31 C1 C11 C16 -69.03(14)
C21 C1 C11 C16 161.95(10)
C16 C11 C12 O12 -177.59(10)
C1 C11 C12 O12 -6.29(18)
C16 C11 C12 C13 -.09(18)
C1 C11 C12 C13 171.21(11)
C11 C12 O12 C22 -11.87(16)
C13 C12 O12 C22 170.33(9)
C11 C12 C13 C14 -22.08(17)
O12 C12 C13 C14 155.71(10)
C12 C13 C14 C17 -71.77(14)
C12 C13 C14 C15 48.52(14)
C12 C13 C14 C18 167.54(11)
C17 C14 C15 C16 63.51(15)
C13 C14 C15 C16 -56.92(14)
C18 C14 C15 C16 -175.32(11)
C12 C11 C16 O16 172.75(11)
C1 C11 C16 O16 1.12(17)
C12 C11 C16 C15 -7.96(17)
C1 C11 C16 C15 -179.58(10)
C14 C15 C16 O16 -142.63(12)
C14 C15 C16 C11 38.06(16)
C11 C1 C21 C26 -80.52(11)
C31 C1 C21 C26 149.30(10)
C11 C1 C21 C22 40.68(12)
C31 C1 C21 C22 -89.50(11)
C12 O12 C22 O22 -75.24(12)
C12 O12 C22 C23 164.51(9)
C12 O12 C22 C21 42.63(13)
C26 C21 C22 O22 -175.90(9)
C1 C21 C22 O22 60.23(12)
C26 C21 C22 O12 66.03(11)
C1 C21 C22 O12 -57.84(12)
C26 C21 C22 C23 -51.88(12)
C1 C21 C22 C23 -175.76(9)
O22 C22 C23 C24 170.82(10)
O12 C22 C23 C24 -70.80(12)
C21 C22 C23 C24 48.60(14)
C22 C23 C24 C28 -163.68(11)
C22 C23 C24 C27 76.27(14)
C22 C23 C24 C25 -45.56(15)
C28 C24 C25 C26 167.44(11)
C27 C24 C25 C26 -73.52(13)
C23 C24 C25 C26 49.37(14)
C24 C25 C26 O26 117.29(14)
C24 C25 C26 C21 -60.66(14)
C1 C21 C26 O26 6.63(16)
C22 C21 C26 O26 -117.79(13)
C1 C21 C26 C25 -175.40(10)
C22 C21 C26 C25 60.18(13)
C11 C1 C31 C36 -9.33(16)
C21 C1 C31 C36 117.66(12)
C11 C1 C31 C32 168.41(11)
C21 C1 C31 C32 -64.60(14)
C36 C31 C32 O321 177.19(11)
C1 C31 C32 O321 -.68(16)
C36 C31 C32 C33 -2.13(18)
C1 C31 C32 C33 180.00(11)
C33 C32 O321 C321 -8.05(18)
C31 C32 O321 C321 172.64(11)
O321 C32 C33 C34 -177.00(12)
C31 C32 C33 C34 2.27(19)
C32 C33 C34 C35 -.8(2)
C33 C34 C35 C36 -.8(2)
C32 C31 C36 C35 .54(18)
C1 C31 C36 C35 178.30(12)
C34 C35 C36 C31 .9(2)

loop_
_cod_related_entry_id
_cod_related_entry_database
_cod_related_entry_code
1 ChemSpider 4223204
